data_7231844
loop_
_publ_author_name
'Amo-Ochoa, Pilar'
'Castillo, Oscar'
'Delgado, Esther'
'Gallut, Ana'
'Hern\'andez, Elisa'
'Perles, Josefina'
'Zamora, F\'elix'

_publ_section_title
;
 Copper dithiolene [Cu(SC6H2Cl2S)2]&#x2212; units connected to
 alkaline/copper complexes: from ionic assemblies to discrete molecular
 entities and coordination polymers
;
_journal_issue 6
_journal_name_full CrystEngComm
_journal_page_first 957
_journal_paper_doi 10.1039/C8CE01594E
_journal_volume 21
_journal_year 2019
_chemical_formula_sum 'C36 H52 Cl4 Cu Na O6 S4'
_chemical_formula_weight 937.34
_space_group_crystal_system monoclinic
_space_group_IT_number 15
_space_group_name_Hall '-C 2yc'
_space_group_name_H-M_alt 'C 1 2/c 1'
_symmetry_space_group_name_Hall '-C 2yc'
_symmetry_space_group_name_H-M 'C 1 2/c 1'
_atom_sites_solution_hydrogens geom
_audit_update_record
;
2018-03-20 deposited with the CCDC.
2018-11-21 downloaded from the CCDC.
;
_cell_angle_alpha 90
_cell_angle_beta 107.8330(10)
_cell_angle_gamma 90
_cell_formula_units_Z 4
_cell_length_a 21.8050(6)
_cell_length_b 12.6126(4)
_cell_length_c 16.2518(5)
_cell_measurement_reflns_used 9184
_cell_measurement_temperature 100.(2)
_cell_measurement_theta_max 28.2550
_cell_measurement_theta_min 2.4688
_cell_volume 4254.8(2)
_computing_structure_refinement 'SHELXL-2014/7 (Sheldrick, 2014)'
_diffrn_ambient_temperature 100.(2)
_diffrn_measured_fraction_theta_full 0.999
_diffrn_measured_fraction_theta_max 0.999
_diffrn_measurement_device_type 'Bruker Kappa Apex II'
_diffrn_radiation_wavelength 0.71073
_diffrn_reflns_av_R_equivalents 0.0284
_diffrn_reflns_av_unetI/netI 0.0172
_diffrn_reflns_limit_h_max 28
_diffrn_reflns_limit_h_min -28
_diffrn_reflns_limit_k_max 16
_diffrn_reflns_limit_k_min -16
_diffrn_reflns_limit_l_max 21
_diffrn_reflns_limit_l_min -21
_diffrn_reflns_number 44431
_diffrn_reflns_theta_full 28.28
_diffrn_reflns_theta_max 28.28
_diffrn_reflns_theta_min 1.89
_exptl_absorpt_coefficient_mu 1.013
_exptl_absorpt_correction_T_max 0.93
_exptl_absorpt_correction_T_min 0.84
_exptl_absorpt_correction_type multi-scan
_exptl_absorpt_process_details sadabs
_exptl_crystal_colour green
_exptl_crystal_density_diffrn 1.463
_exptl_crystal_density_method 'not measured'
_exptl_crystal_description prismatic
_exptl_crystal_F_000 1952
_exptl_crystal_size_max 0.180
_exptl_crystal_size_mid 0.120
_exptl_crystal_size_min 0.070
_refine_diff_density_max 0.956
_refine_diff_density_min -0.772
_refine_ls_extinction_method none
_refine_ls_goodness_of_fit_ref 1.100
_refine_ls_hydrogen_treatment constr
_refine_ls_matrix_type full
_refine_ls_number_parameters 238
_refine_ls_number_reflns 5279
_refine_ls_number_restraints 0
_refine_ls_restrained_S_all 1.100
_refine_ls_R_factor_all 0.0437
_refine_ls_R_factor_gt 0.0344
_refine_ls_shift/su_max 0.000
_refine_ls_shift/su_mean 0.000
_refine_ls_structure_factor_coef Fsqd
_refine_ls_weighting_details 'w=1/[\s^2^(Fo^2^)+(0.0536P)^2^+8.1871P] where P=(Fo^2^+2Fc^2^)/3'
_refine_ls_weighting_scheme calc
_refine_ls_wR_factor_gt 0.0913
_refine_ls_wR_factor_ref 0.1087
_reflns_number_gt 4559
_reflns_number_total 5279
_reflns_threshold_expression 'I > 2\s(I)'
_cod_data_source_file c8ce01594e2.cif
_cod_data_source_block 1_01115ElisaHernandez
_cod_depositor_comments 'Adding full bibliography for 7231844--7231848.cif.'
_cod_database_code 7231844

loop_
_space_group_symop_operation_xyz
'x, y, z'
'-x, y, -z+1/2'
'x+1/2, y+1/2, z'
'-x+1/2, y+1/2, -z+1/2'
'-x, -y, -z'
'x, -y, z-1/2'
'-x+1/2, -y+1/2, -z'
'x+1/2, -y+1/2, z-1/2'

loop_
_atom_site_type_symbol
_atom_site_label
_atom_site_fract_x
_atom_site_fract_y
_atom_site_fract_z
_atom_site_U_iso_or_equiv
_atom_site_adp_type
_atom_site_calc_flag
_atom_site_refinement_flags_adp
_atom_site_refinement_flags_occupancy
_atom_site_refinement_flags_posn
_atom_site_occupancy
Cu Cu1 0.25 0.25 0 0.02017(10) Uani d . P S 1
C C1 0.25248(10) 0.12587(16) 0.16632(13) 0.0223(4) Uani d . . . 1
C C2 0.26603(11) 0.09182(18) 0.25202(13) 0.0255(4) Uani d . . . 1
C C3 0.23285(12) 0.00925(18) 0.27519(15) 0.0299(5) Uani d . . . 1
H H3 0.2432 -0.0124 0.3338 0.036 Uiso calc U . R 1
C C4 0.18435(12) -0.04141(18) 0.21169(16) 0.0318(5) Uani d . . . 1
H H4 0.1612 -0.0985 0.2263 0.038 Uiso calc U . R 1
C C5 0.17001(11) -0.00795(18) 0.12670(15) 0.0285(4) Uani d . . . 1
C C6 0.20315(10) 0.07491(16) 0.10186(13) 0.0235(4) Uani d . . . 1
Cl Cl1 0.32648(3) 0.15583(5) 0.33217(3) 0.03313(14) Uani d . . . 1
Cl Cl2 0.10913(3) -0.07326(5) 0.04786(4) 0.03958(16) Uani d . . . 1
S S1 0.29541(3) 0.22989(4) 0.13804(3) 0.02555(13) Uani d . . . 1
S S2 0.18582(3) 0.11508(4) -0.00610(3) 0.02604(13) Uani d . . . 1
Na Na1 0 0.28482(9) 0.25 0.0214(2) Uani d T P S 1
C C7 0.15943(12) 0.2447(2) 0.36384(18) 0.0369(6) Uani d . . . 1
H H7A 0.158 0.2156 0.3067 0.044 Uiso calc U . R 1
H H7B 0.1725 0.1877 0.4076 0.044 Uiso calc U . R 1
C C8 0.20577(13) 0.3377(3) 0.3877(2) 0.0471(7) Uani d . . . 1
H H8A 0.2088 0.3745 0.3353 0.056 Uiso calc U . R 1
H H8B 0.2493 0.3138 0.4222 0.056 Uiso calc U . R 1
C C9 0.17652(13) 0.4099(2) 0.44069(19) 0.0444(7) Uani d . . . 1
H H9A 0.2033 0.4105 0.5021 0.053 Uiso calc U . R 1
H H9B 0.1725 0.4833 0.4181 0.053 Uiso calc U . R 1
C C10 0.11082(12) 0.3626(2) 0.43095(16) 0.0375(6) Uani d . . . 1
H H10A 0.1106 0.327 0.4851 0.045 Uiso calc U . R 1
H H10B 0.0775 0.4188 0.4175 0.045 Uiso calc U . R 1
C C11 0.11398(13) 0.3309(2) 0.1310(2) 0.0403(6) Uani d . . . 1
H H11A 0.1504 0.2809 0.14 0.048 Uiso calc U . R 1
H H11B 0.1284 0.393 0.1693 0.048 Uiso calc U . R 1
C C12 0.0885(2) 0.3650(3) 0.0366(2) 0.0634(11) Uani d . . . 1
H H12A 0.1233 0.3646 0.0092 0.076 Uiso calc U . R 1
H H12B 0.0694 0.4368 0.0314 0.076 Uiso calc U . R 1
C C13 0.03733(17) 0.2817(3) -0.0041(2) 0.0618(10) Uani d . . . 1
H H13A -0.0044 0.3155 -0.0345 0.074 Uiso calc U . R 1
H H13B 0.0508 0.2369 -0.0456 0.074 Uiso calc U . R 1
C C14 0.03266(13) 0.2174(2) 0.07183(18) 0.0407(6) Uani d . . . 1
H H14A -0.0129 0.2009 0.0657 0.049 Uiso calc U . R 1
H H14B 0.0567 0.15 0.0758 0.049 Uiso calc U . R 1
C C15 0.04600(13) 0.53559(19) 0.22695(19) 0.0370(6) Uani d . . . 1
H H15A 0.0389 0.5329 0.1638 0.044 Uiso calc U . R 1
H H15B 0.0904 0.5115 0.2571 0.044 Uiso calc U . R 1
C C16 0.03555(12) 0.6471(2) 0.2548(2) 0.0382(6) Uani d . . . 1
H H16A 0.0617 0.6606 0.3154 0.046 Uiso calc U . R 1
H H16B 0.0462 0.7009 0.2169 0.046 Uiso calc U . R 1
C C17 -0.05239(18) 0.0358(2) 0.2062(3) 0.0786(14) Uani d . . . 1
H H17A -0.0697 0.0566 0.1446 0.094 Uiso calc U . R 1
H H17B -0.0873 0.0406 0.233 0.094 Uiso calc U . R 1
C C18 -0.0247(2) -0.0759(3) 0.2147(4) 0.124(3) Uani d . . . 1
H H18A -0.0573 -0.1282 0.2192 0.149 Uiso calc U . R 1
H H18B -0.0108 -0.0938 0.1638 0.149 Uiso calc U . R 1
O O1 0.09822(7) 0.28756(14) 0.36161(11) 0.0308(4) Uani d . . . 1
O O2 0.06012(8) 0.28069(14) 0.14693(11) 0.0310(4) Uani d . . . 1
O O3 0 0.47031(18) 0.25 0.0401(6) Uani d T P S 1
O O4 0 0.10087(18) 0.25 0.0350(5) Uani d T P S 1

loop_
_atom_site_aniso_label
_atom_site_aniso_U_11
_atom_site_aniso_U_22
_atom_site_aniso_U_33
_atom_site_aniso_U_12
_atom_site_aniso_U_13
_atom_site_aniso_U_23
Cu1 0.02227(18) 0.02038(18) 0.01597(17) 0.00449(12) 0.00306(13) -0.00104(12)
C1 0.0254(10) 0.0208(9) 0.0207(9) 0.0062(8) 0.0070(8) -0.0009(7)
C2 0.0300(11) 0.0265(10) 0.0198(10) 0.0069(8) 0.0072(8) -0.0025(8)
C3 0.0394(12) 0.0282(11) 0.0239(10) 0.0081(9) 0.0124(9) 0.0041(9)
C4 0.0402(13) 0.0236(11) 0.0336(12) 0.0029(9) 0.0143(10) 0.0031(9)
C5 0.0320(11) 0.0218(10) 0.0300(11) 0.0018(8) 0.0071(9) -0.0023(8)
C6 0.0276(10) 0.0201(9) 0.0220(10) 0.0054(8) 0.0066(8) -0.0009(8)
Cl1 0.0376(3) 0.0415(3) 0.0174(2) 0.0007(2) 0.0042(2) -0.0009(2)
Cl2 0.0452(3) 0.0303(3) 0.0381(3) -0.0104(2) 0.0051(3) -0.0032(2)
S1 0.0280(3) 0.0287(3) 0.0170(2) -0.0020(2) 0.00254(19) -0.00035(19)
S2 0.0301(3) 0.0242(3) 0.0195(2) -0.0004(2) 0.00120(19) -0.00081(19)
Na1 0.0197(5) 0.0192(5) 0.0239(6) 0 0.0046(4) 0
C7 0.0265(12) 0.0422(14) 0.0397(14) 0.0052(10) 0.0067(10) -0.0010(11)
C8 0.0313(13) 0.0612(19) 0.0490(16) -0.0080(12) 0.0127(12) -0.0043(14)
C9 0.0421(14) 0.0529(17) 0.0403(14) -0.0218(13) 0.0157(12) -0.0097(12)
C10 0.0335(12) 0.0497(15) 0.0294(12) -0.0121(11) 0.0100(10) -0.0145(11)
C11 0.0335(12) 0.0332(13) 0.0625(18) -0.0038(10) 0.0272(12) -0.0092(12)
C12 0.092(3) 0.0452(17) 0.079(2) 0.0267(18) 0.065(2) 0.0259(17)
C13 0.0537(19) 0.099(3) 0.0343(15) 0.0287(19) 0.0149(14) 0.0050(17)
C14 0.0346(13) 0.0461(15) 0.0401(14) 0.0012(11) 0.0096(11) -0.0170(12)
C15 0.0419(13) 0.0227(11) 0.0527(16) 0.0020(10) 0.0238(12) 0.0009(10)
C16 0.0378(14) 0.0262(12) 0.0541(16) -0.0027(10) 0.0189(12) -0.0040(11)
C17 0.0536(19) 0.0286(15) 0.121(3) -0.0076(13) -0.022(2) 0.0149(18)
C18 0.085(3) 0.0247(16) 0.193(6) -0.0044(17) -0.059(3) 0.000(2)
O1 0.0225(7) 0.0390(9) 0.0283(8) -0.0007(7) 0.0039(6) -0.0088(7)
O2 0.0305(8) 0.0347(9) 0.0304(8) -0.0066(7) 0.0135(7) -0.0060(7)
O3 0.0450(14) 0.0171(11) 0.0657(18) 0 0.0281(13) 0
O4 0.0369(13) 0.0200(11) 0.0444(14) 0 0.0068(11) 0

loop_
_atom_type_symbol
_atom_type_description
_atom_type_scat_dispersion_real
_atom_type_scat_dispersion_imag
_atom_type_scat_source
C C 0.0033 0.0016 'International Tables Vol C Tables 4.2.6.8 and 6.1.1.4'
H H 0.0000 0.0000 'International Tables Vol C Tables 4.2.6.8 and 6.1.1.4'
S S 0.1246 0.1234 'International Tables Vol C Tables 4.2.6.8 and 6.1.1.4'
Cl Cl 0.1484 0.1585 'International Tables Vol C Tables 4.2.6.8 and 6.1.1.4'
Cu Cu 0.3201 1.2651 'International Tables Vol C Tables 4.2.6.8 and 6.1.1.4'
O O 0.0106 0.0060 'International Tables Vol C Tables 4.2.6.8 and 6.1.1.4'
Na Na 0.0362 0.0249 'International Tables Vol C Tables 4.2.6.8 and 6.1.1.4'

loop_
_geom_angle_atom_site_label_1
_geom_angle_atom_site_label_2
_geom_angle_atom_site_label_3
_geom_angle_site_symmetry_1
_geom_angle_site_symmetry_3
_geom_angle
S1 Cu1 S1 7 . 180.0
S1 Cu1 S2 7 7 92.23(2)
S1 Cu1 S2 . 7 87.77(2)
S1 Cu1 S2 7 . 87.77(2)
S1 Cu1 S2 . . 92.23(2)
S2 Cu1 S2 7 . 180.0
C2 C1 C6 . . 118.8(2)
C2 C1 S1 . . 121.57(17)
C6 C1 S1 . . 119.66(16)
C3 C2 C1 . . 122.2(2)
C3 C2 Cl1 . . 118.95(17)
C1 C2 Cl1 . . 118.86(17)
C2 C3 C4 . . 119.1(2)
C2 C3 H3 . . 120.4
C4 C3 H3 . . 120.4
C5 C4 C3 . . 119.3(2)
C5 C4 H4 . . 120.3
C3 C4 H4 . . 120.3
C4 C5 C6 . . 122.5(2)
C4 C5 Cl2 . . 118.51(18)
C6 C5 Cl2 . . 119.03(17)
C5 C6 C1 . . 118.1(2)
C5 C6 S2 . . 122.20(17)
C1 C6 S2 . . 119.66(16)
C1 S1 Cu1 . . 104.31(7)
C6 S2 Cu1 . . 103.94(7)
O4 Na1 O3 . . 180.0
O4 Na1 O1 . . 90.85(5)
O3 Na1 O1 . . 89.15(5)
O4 Na1 O1 . 2 90.84(5)
O3 Na1 O1 . 2 89.16(5)
O1 Na1 O1 . 2 178.31(10)
O4 Na1 O2 . 2 88.77(5)
O3 Na1 O2 . 2 91.23(5)
O1 Na1 O2 . 2 91.43(6)
O1 Na1 O2 2 2 88.61(6)
O4 Na1 O2 . . 88.77(5)
O3 Na1 O2 . . 91.23(5)
O1 Na1 O2 . . 88.61(6)
O1 Na1 O2 2 . 91.43(6)
O2 Na1 O2 2 . 177.53(10)
O1 C7 C8 . . 104.9(2)
O1 C7 H7A . . 110.8
C8 C7 H7A . . 110.8
O1 C7 H7B . . 110.8
C8 C7 H7B . . 110.8
H7A C7 H7B . . 108.8
C7 C8 C9 . . 104.2(2)
C7 C8 H8A . . 110.9
C9 C8 H8A . . 110.9
C7 C8 H8B . . 110.9
C9 C8 H8B . . 110.9
H8A C8 H8B . . 108.9
C10 C9 C8 . . 104.6(2)
C10 C9 H9A . . 110.8
C8 C9 H9A . . 110.8
C10 C9 H9B . . 110.8
C8 C9 H9B . . 110.8
H9A C9 H9B . . 108.9
O1 C10 C9 . . 106.8(2)
O1 C10 H10A . . 110.4
C9 C10 H10A . . 110.4
O1 C10 H10B . . 110.4
C9 C10 H10B . . 110.4
H10A C10 H10B . . 108.6
O2 C11 C12 . . 104.0(2)
O2 C11 H11A . . 111.0
C12 C11 H11A . . 111.0
O2 C11 H11B . . 111.0
C12 C11 H11B . . 111.0
H11A C11 H11B . . 109.0
C11 C12 C13 . . 103.6(2)
C11 C12 H12A . . 111.0
C13 C12 H12A . . 111.0
C11 C12 H12B . . 111.0
C13 C12 H12B . . 111.0
H12A C12 H12B . . 109.0
C14 C13 C12 . . 103.8(3)
C14 C13 H13A . . 111.0
C12 C13 H13A . . 111.0
C14 C13 H13B . . 111.0
C12 C13 H13B . . 111.0
H13A C13 H13B . . 109.0
O2 C14 C13 . . 106.5(3)
O2 C14 H14A . . 110.4
C13 C14 H14A . . 110.4
O2 C14 H14B . . 110.4
C13 C14 H14B . . 110.4
H14A C14 H14B . . 108.6
O3 C15 C16 . . 105.88(19)
O3 C15 H15A . . 110.6
C16 C15 H15A . . 110.6
O3 C15 H15B . . 110.6
C16 C15 H15B . . 110.6
H15A C15 H15B . . 108.7
C16 C16 C15 2 . 102.25(16)
C16 C16 H16A 2 . 111.3
C15 C16 H16A . . 111.3
C16 C16 H16B 2 . 111.3
C15 C16 H16B . . 111.3
H16A C16 H16B . . 109.2
O4 C17 C18 . . 104.8(3)
O4 C17 H17A . . 110.8
C18 C17 H17A . . 110.8
O4 C17 H17B . . 110.8
C18 C17 H17B . . 110.8
H17A C17 H17B . . 108.9
C18 C18 C17 2 . 106.0(3)
C18 C18 H18A 2 . 110.5
C17 C18 H18A . . 110.5
C18 C18 H18B 2 . 110.5
C17 C18 H18B . . 110.5
H18A C18 H18B . . 108.7
C7 O1 C10 . . 106.09(18)
C7 O1 Na1 . . 129.66(15)
C10 O1 Na1 . . 121.87(15)
C11 O2 C14 . . 104.26(19)
C11 O2 Na1 . . 139.98(15)
C14 O2 Na1 . . 115.40(14)
C15 O3 C15 2 . 109.9(2)
C15 O3 Na1 2 . 125.06(12)
C15 O3 Na1 . . 125.06(12)
C17 O4 C17 2 . 108.8(3)
C17 O4 Na1 2 . 125.62(15)
C17 O4 Na1 . . 125.62(15)

loop_
_geom_bond_atom_site_label_1
_geom_bond_atom_site_label_2
_geom_bond_site_symmetry_2
_geom_bond_distance
Cu1 S1 7 2.1718(5)
Cu1 S1 . 2.1718(5)
Cu1 S2 7 2.1861(5)
Cu1 S2 . 2.1861(5)
C1 C2 . 1.400(3)
C1 C6 . 1.406(3)
C1 S1 . 1.753(2)
C2 C3 . 1.385(3)
C2 Cl1 . 1.742(2)
C3 C4 . 1.387(3)
C3 H3 . 0.95
C4 C5 . 1.385(3)
C4 H4 . 0.95
C5 C6 . 1.399(3)
C5 Cl2 . 1.744(2)
C6 S2 . 1.753(2)
Na1 O4 . 2.320(3)
Na1 O3 . 2.339(3)
Na1 O1 . 2.3450(16)
Na1 O1 2 2.3450(16)
Na1 O2 2 2.4233(16)
Na1 O2 . 2.4233(16)
C7 O1 . 1.430(3)
C7 C8 . 1.519(4)
C7 H7A . 0.99
C7 H7B . 0.99
C8 C9 . 1.521(4)
C8 H8A . 0.99
C8 H8B . 0.99
C9 C10 . 1.515(3)
C9 H9A . 0.99
C9 H9B . 0.99
C10 O1 . 1.433(3)
C10 H10A . 0.99
C10 H10B . 0.99
C11 O2 . 1.426(3)
C11 C12 . 1.524(5)
C11 H11A . 0.99
C11 H11B . 0.99
C12 C13 . 1.528(6)
C12 H12A . 0.99
C12 H12B . 0.99
C13 C14 . 1.506(5)
C13 H13A . 0.99
C13 H13B . 0.99
C14 O2 . 1.427(3)
C14 H14A . 0.99
C14 H14B . 0.99
C15 O3 . 1.433(3)
C15 C16 . 1.517(3)
C15 H15A . 0.99
C15 H15B . 0.99
C16 C16 2 1.510(5)
C16 H16A . 0.99
C16 H16B . 0.99
C17 O4 . 1.410(3)
C17 C18 . 1.521(5)
C17 H17A . 0.99
C17 H17B . 0.99
C18 C18 2 1.313(9)
C18 H18A . 0.99
C18 H18B . 0.99
O3 C15 2 1.433(3)
O4 C17 2 1.410(3)

loop_
_geom_hbond_atom_site_label_D
_geom_hbond_atom_site_label_H
_geom_hbond_atom_site_label_A
_geom_hbond_site_symmetry_A
_geom_hbond_distance_DH
_geom_hbond_distance_HA
_geom_hbond_distance_DA
_geom_hbond_angle_DHA
C4 H4 S1 4_545 0.95 3.03 3.717(2) 130.7
C10 H10A Cl1 7_556 0.99 2.87 3.677(3) 139.0
C14 H14A Cl2 5 0.99 2.83 3.601(3) 134.9
C17 H17A Cl2 5 0.99 2.99 3.958(5) 167.2

loop_
_geom_torsion_atom_site_label_1
_geom_torsion_atom_site_label_2
_geom_torsion_atom_site_label_3
_geom_torsion_atom_site_label_4
_geom_torsion_site_symmetry_4
_geom_torsion
C6 C1 C2 C3 . 0.5(3)
S1 C1 C2 C3 . -179.49(17)
C6 C1 C2 Cl1 . -179.26(15)
S1 C1 C2 Cl1 . 0.7(2)
C1 C2 C3 C4 . -0.3(3)
Cl1 C2 C3 C4 . 179.51(17)
C2 C3 C4 C5 . -0.3(3)
C3 C4 C5 C6 . 0.7(4)
C3 C4 C5 Cl2 . 179.66(17)
C4 C5 C6 C1 . -0.4(3)
Cl2 C5 C6 C1 . -179.41(15)
C4 C5 C6 S2 . 178.70(18)
Cl2 C5 C6 S2 . -0.3(3)
C2 C1 C6 C5 . -0.2(3)
S1 C1 C6 C5 . 179.84(16)
C2 C1 C6 S2 . -179.31(15)
S1 C1 C6 S2 . 0.7(2)
C2 C1 S1 Cu1 . -177.42(15)
C6 C1 S1 Cu1 . 2.57(17)
C5 C6 S2 Cu1 . 177.35(16)
C1 C6 S2 Cu1 . -3.54(17)
O1 C7 C8 C9 . 28.3(3)
C7 C8 C9 C10 . -9.0(3)
C8 C9 C10 O1 . -13.3(3)
O2 C11 C12 C13 . -30.1(3)
C11 C12 C13 C14 . 6.8(3)
C12 C13 C14 O2 . 18.7(3)
O3 C15 C16 C16 2 -30.6(3)
O4 C17 C18 C18 2 26.2(9)
C8 C7 O1 C10 . -37.7(3)
C8 C7 O1 Na1 . 124.7(2)
C9 C10 O1 C7 . 32.0(3)
C9 C10 O1 Na1 . -132.0(2)
C12 C11 O2 C14 . 42.8(3)
C12 C11 O2 Na1 . -129.5(2)
C13 C14 O2 C11 . -38.8(3)
C13 C14 O2 Na1 . 135.69(18)
C16 C15 O3 C15 2 11.85(14)
C16 C15 O3 Na1 . -168.15(14)
C18 C17 O4 C17 2 -8.8(3)
C18 C17 O4 Na1 . 171.2(3)
